data_7204779
loop_
_publ_author_name
'Tanaka, Koichi'
'Yamamoto, Yohei'
'Caira, Mino R.'

_publ_section_title
;
 Guest-dependent photochromism of 3,3?-bis-(4-fluoro-phenyl)-3H,3?H-
 [2,2?]biindenylidene-1,1?-dione in its inclusion crystals
;
_journal_issue 2
_journal_name_full CrystEngComm
_journal_page_first 1
_journal_paper_doi 10.1039/b314140c
_journal_volume 6
_journal_year 2004
_chemical_formula_moiety 'C30 H18 F2 O2'
_chemical_formula_sum 'C30 H18 F2 O2'
_chemical_formula_weight 448.44
_chemical_name_common none
_chemical_name_systematic
;
3,3'-bis-(4-fluorophenyl)-3H,3'H-[2,2']biindenylidene-1,1'-dione
;
_space_group_IT_number 2
_symmetry_cell_setting triclinic
_symmetry_space_group_name_Hall '-P 1'
_symmetry_space_group_name_H-M 'P -1'
_atom_sites_solution_hydrogens geom
_atom_sites_solution_primary direct
_atom_sites_solution_secondary difmap
_audit_creation_method SHELXL-97
_cell_angle_alpha 88.140(1)
_cell_angle_beta 88.037(1)
_cell_angle_gamma 84.747(1)
_cell_formula_units_Z 6
_cell_length_a 12.8638(2)
_cell_length_b 15.8214(2)
_cell_length_c 16.1334(2)
_cell_measurement_reflns_used 15405
_cell_measurement_temperature 203(2)
_cell_measurement_theta_max 27.88
_cell_measurement_theta_min 1.02
_cell_volume 3266.40(8)
_computing_cell_refinement 'DENZO-SMN (Otwinowski & Minor, 1997)'
_computing_data_collection 'COLLECT 2000'
_computing_data_reduction 'DENZO-SMN (Otwinowski & Minor, 1997)'
_computing_molecular_graphics 'ORTEP-3 (Farrugia, 1997)'
_computing_publication_material 'PLATON (Spek, 1990)'
_computing_structure_refinement 'SHELXL-97 (Sheldrick, 1997)'
_computing_structure_solution 'SHELXS-97 (Sheldrick, 1990)'
_diffrn_ambient_temperature 203(2)
_diffrn_measured_fraction_theta_full 0.992
_diffrn_measured_fraction_theta_max 0.992
_diffrn_measurement_device_type 'Nonius Kappa CCD'
_diffrn_measurement_method 'phi-(1 deg), omega-(1.5 deg) scans'
_diffrn_radiation_monochromator graphite
_diffrn_radiation_source 'fine-focus sealed tube'
_diffrn_radiation_type MoK\a
_diffrn_radiation_wavelength 0.71073
_diffrn_reflns_av_R_equivalents 0.0700
_diffrn_reflns_av_sigmaI/netI 0.0382
_diffrn_reflns_limit_h_max 16
_diffrn_reflns_limit_h_min -16
_diffrn_reflns_limit_k_max 20
_diffrn_reflns_limit_k_min -20
_diffrn_reflns_limit_l_max 0
_diffrn_reflns_limit_l_min -21
_diffrn_reflns_number 15450
_diffrn_reflns_theta_full 27.86
_diffrn_reflns_theta_max 27.86
_diffrn_reflns_theta_min 3.74
_exptl_absorpt_coefficient_mu 0.096
_exptl_absorpt_correction_type none
_exptl_crystal_colour yellow
_exptl_crystal_density_diffrn 1.368
_exptl_crystal_density_meas ?
_exptl_crystal_density_method 'not measured'
_exptl_crystal_description prism
_exptl_crystal_F_000 1392
_exptl_crystal_size_max 0.30
_exptl_crystal_size_mid 0.30
_exptl_crystal_size_min 0.30
_refine_diff_density_max 0.379
_refine_diff_density_min -0.257
_refine_diff_density_rms 0.064
_refine_ls_extinction_coef 0.011(1)
_refine_ls_extinction_expression Fc^*^=kFc[1+0.001xFc^2^\l^3^/sin(2\q)]^-1/4^
_refine_ls_extinction_method SHELXL
_refine_ls_goodness_of_fit_ref 1.121
_refine_ls_hydrogen_treatment mixed
_refine_ls_matrix_type full
_refine_ls_number_parameters 920
_refine_ls_number_reflns 15450
_refine_ls_number_restraints 0
_refine_ls_restrained_S_all 1.121
_refine_ls_R_factor_all 0.0922
_refine_ls_R_factor_gt 0.0690
_refine_ls_shift/su_max 0.001
_refine_ls_shift/su_mean 0.000
_refine_ls_structure_factor_coef Fsqd
_refine_ls_weighting_details 'calc w=1/[\s^2^(Fo^2^)+(0.0628P)^2^+5.2342P] where P=(Fo^2^+2Fc^2^)/3'
_refine_ls_weighting_scheme calc
_refine_ls_wR_factor_gt 0.1949
_refine_ls_wR_factor_ref 0.2069
_reflns_number_gt 11668
_reflns_number_total 15450
_reflns_threshold_expression >2sigma(I)
_cod_data_source_file b314140c.txt
_cod_data_source_block c:\finfil~1\tan3b
_cod_depositor_comments
;
The following automatic conversions were performed:
'_symmetry_cell_setting' value 'Triclinic' changed to 'triclinic'
according to '/home/saulius/struct/CIF-dictionaries/cif_core.dic'
dictionary named 'cif_core.dic' version 2.4.1 from 2010-06-29.

Automatic conversion script
Id: cif_fix_enum 1527 2010-12-29 10:47:43Z saulius 

The following automatic conversions were performed:

'_exptl_crystal_density_meas' value '-' was changed to '?' - the
value is perceived as not measured.

Automatic conversion script
Id: cif_fix_values 3008 2015-01-20 13:52:24Z robertas 
;
_cod_original_sg_symbol_H-M P-1
_cod_database_code 7204779

loop_
_symmetry_equiv_pos_as_xyz
'x, y, z'
'-x, -y, -z'

loop_
_atom_site_label
_atom_site_type_symbol
_atom_site_fract_x
_atom_site_fract_y
_atom_site_fract_z
_atom_site_U_iso_or_equiv
_atom_site_adp_type
_atom_site_occupancy
_atom_site_symmetry_multiplicity
_atom_site_calc_flag
_atom_site_refinement_flags
_atom_site_disorder_assembly
_atom_site_disorder_group
C1A C 0.2735(3) -0.01171(18) 0.55979(19) 0.0374(7) Uani 1 1 d . . .
H1A H 0.3255 -0.0387 0.5249 0.045 Uiso 1 1 calc R . .
C2A C 0.1785(3) -0.0448(2) 0.5729(2) 0.0430(7) Uani 1 1 d . . .
H2A H 0.1657 -0.0952 0.5475 0.052 Uiso 1 1 calc R . .
C3A C 0.1017(3) -0.00356(19) 0.6238(2) 0.0417(7) Uani 1 1 d . . .
H3A H 0.0368 -0.0261 0.6311 0.050 Uiso 1 1 calc R . .
C4A C 0.1184(2) 0.07018(18) 0.66404(18) 0.0347(6) Uani 1 1 d . . .
H4A H 0.0663 0.0972 0.6988 0.042 Uiso 1 1 calc R . .
C5A C 0.2142(2) 0.10248(17) 0.65123(16) 0.0289(5) Uani 1 1 d . . .
C6A C 0.2905(2) 0.06253(17) 0.59933(16) 0.0303(6) Uani 1 1 d . . .
C7A C 0.3823(2) 0.11137(17) 0.59270(16) 0.0305(6) Uani 1 1 d . . .
C8A C 0.3548(2) 0.18952(17) 0.64187(16) 0.0282(5) Uani 1 1 d . . .
C9A C 0.2524(2) 0.18042(17) 0.68938(16) 0.0286(5) Uani 1 1 d . . .
H9A H 0.2026 0.2311 0.6804 0.034 Uiso 1 1 calc R . .
O10A O 0.46399(17) 0.09410(14) 0.55364(13) 0.0400(5) Uani 1 1 d . . .
C11A C 0.2715(2) 0.16383(17) 0.78146(16) 0.0283(5) Uani 1 1 d . . .
C12A C 0.3509(2) 0.1034(2) 0.80635(18) 0.0375(7) Uani 1 1 d . . .
H12A H 0.3925 0.0736 0.7659 0.045 Uiso 1 1 calc R . .
C13A C 0.3696(2) 0.0863(2) 0.88976(19) 0.0407(7) Uani 1 1 d . . .
H13A H 0.4236 0.0460 0.9064 0.049 Uiso 1 1 calc R . .
C14A C 0.3066(3) 0.1304(2) 0.94712(17) 0.0395(7) Uani 1 1 d . . .
C15A C 0.2276(3) 0.1894(2) 0.92577(18) 0.0403(7) Uani 1 1 d . . .
H15A H 0.1857 0.2180 0.9668 0.048 Uiso 1 1 calc R . .
C16A C 0.2102(2) 0.20639(19) 0.84213(18) 0.0335(6) Uani 1 1 d . . .
H16A H 0.1563 0.2473 0.8264 0.040 Uiso 1 1 calc R . .
F17A F 0.32454(18) 0.11304(16) 1.02917(11) 0.0618(6) Uani 1 1 d . . .
C18A C 0.6098(3) 0.4007(2) 0.5641(2) 0.0444(7) Uani 1 1 d . . .
H18A H 0.6638 0.3721 0.5322 0.053 Uiso 1 1 calc R . .
C19A C 0.6065(3) 0.4876(2) 0.5747(2) 0.0550(9) Uani 1 1 d . . .
H19A H 0.6586 0.5181 0.5489 0.066 Uiso 1 1 calc R . .
C20A C 0.5280(3) 0.5309(2) 0.6226(2) 0.0533(9) Uani 1 1 d . . .
H20A H 0.5283 0.5896 0.6298 0.064 Uiso 1 1 calc R . .
C21A C 0.4493(3) 0.4872(2) 0.6597(2) 0.0458(8) Uani 1 1 d . . .
H21A H 0.3956 0.5156 0.6920 0.055 Uiso 1 1 calc R . .
C22A C 0.4514(2) 0.39989(19) 0.64815(18) 0.0365(6) Uani 1 1 d . . .
C23A C 0.5312(2) 0.35706(19) 0.60170(18) 0.0354(6) Uani 1 1 d . . .
C24A C 0.5188(2) 0.26217(18) 0.59977(17) 0.0320(6) Uani 1 1 d . . .
H24A H 0.5193 0.2435 0.5418 0.038 Uiso 1 1 calc R . .
C25A C 0.4116(2) 0.25680(17) 0.64056(16) 0.0292(6) Uani 1 1 d . . .
C26A C 0.3756(2) 0.34059(18) 0.67816(17) 0.0337(6) Uani 1 1 d . . .
O27A O 0.29835(17) 0.35606(14) 0.72203(14) 0.0429(5) Uani 1 1 d . . .
C28A C 0.6040(2) 0.21027(18) 0.64805(17) 0.0321(6) Uani 1 1 d . . .
C29A C 0.5983(3) 0.2047(2) 0.73458(19) 0.0442(7) Uani 1 1 d . . .
H29A H 0.5421 0.2339 0.7635 0.053 Uiso 1 1 calc R . .
C30A C 0.6750(3) 0.1564(2) 0.7782(2) 0.0505(9) Uani 1 1 d . . .
H30A H 0.6712 0.1522 0.8365 0.061 Uiso 1 1 calc R . .
C31A C 0.7560(3) 0.1152(2) 0.7346(2) 0.0459(8) Uani 1 1 d . . .
C32A C 0.7654(3) 0.1199(2) 0.6506(2) 0.0453(8) Uani 1 1 d . . .
H32A H 0.8227 0.0911 0.6226 0.054 Uiso 1 1 calc R . .
C33A C 0.6886(2) 0.16810(19) 0.60655(18) 0.0364(6) Uani 1 1 d . . .
H33A H 0.6941 0.1721 0.5483 0.044 Uiso 1 1 calc R . .
F34A F 0.83046(19) 0.06657(16) 0.77788(15) 0.0716(7) Uani 1 1 d . . .
C1B C 0.3961(2) 0.4627(2) 0.8782(2) 0.0394(7) Uani 1 1 d . . .
H1B H 0.3488 0.5030 0.8520 0.047 Uiso 1 1 calc R . .
C2B C 0.3628(3) 0.3892(2) 0.9138(2) 0.0450(8) Uani 1 1 d . . .
H2B H 0.2923 0.3785 0.9112 0.054 Uiso 1 1 calc R . .
C3B C 0.4333(3) 0.3306(2) 0.9536(2) 0.0495(8) Uani 1 1 d . . .
H3B H 0.4096 0.2809 0.9782 0.059 Uiso 1 1 calc R . .
C4B C 0.5376(3) 0.3443(2) 0.9573(2) 0.0434(7) Uani 1 1 d . . .
H4B H 0.5847 0.3045 0.9843 0.052 Uiso 1 1 calc R . .
C5B C 0.5716(2) 0.41739(17) 0.92073(17) 0.0306(6) Uani 1 1 d . . .
C6B C 0.5015(2) 0.47628(18) 0.88200(17) 0.0314(6) Uani 1 1 d . . .
C7B C 0.5556(2) 0.54975(17) 0.85052(17) 0.0292(6) Uani 1 1 d . . .
C8B C 0.6668(2) 0.53255(17) 0.87601(16) 0.0277(5) Uani 1 1 d . . .
C9B C 0.6821(2) 0.44417(17) 0.91558(16) 0.0279(5) Uani 1 1 d . . .
H9B H 0.7096 0.4468 0.9719 0.034 Uiso 1 1 calc R . .
O10B O 0.51736(16) 0.61307(13) 0.81379(14) 0.0403(5) Uani 1 1 d . . .
C11B C 0.7547(2) 0.38452(17) 0.86269(16) 0.0277(5) Uani 1 1 d . . .
C12B C 0.7531(2) 0.38986(19) 0.77621(18) 0.0371(6) Uani 1 1 d . . .
H12B H 0.7049 0.4295 0.7501 0.044 Uiso 1 1 calc R . .
C13B C 0.8216(3) 0.3374(2) 0.72834(19) 0.0427(7) Uani 1 1 d . . .
H13B H 0.8210 0.3414 0.6701 0.051 Uiso 1 1 calc R . .
C14B C 0.8898(2) 0.2800(2) 0.7678(2) 0.0389(7) Uani 1 1 d . . .
C15B C 0.8920(2) 0.27009(18) 0.85218(19) 0.0366(6) Uani 1 1 d . . .
H15B H 0.9383 0.2282 0.8773 0.044 Uiso 1 1 calc R . .
C16B C 0.8239(2) 0.32345(18) 0.90007(17) 0.0308(6) Uani 1 1 d . . .
H16B H 0.8248 0.3181 0.9582 0.037 Uiso 1 1 calc R . .
F17B F 0.95927(17) 0.23011(14) 0.72043(13) 0.0583(6) Uani 1 1 d . . .
C18B C 0.8422(2) 0.80057(19) 0.84370(18) 0.0353(6) Uani 1 1 d . . .
H18B H 0.7980 0.8392 0.8127 0.042 Uiso 1 1 calc R . .
C19B C 0.9326(2) 0.8253(2) 0.8774(2) 0.0412(7) Uani 1 1 d . . .
H19B H 0.9494 0.8815 0.8686 0.049 Uiso 1 1 calc R . .
C20B C 0.9985(2) 0.7688(2) 0.9235(2) 0.0425(7) Uani 1 1 d . . .
H20B H 1.0595 0.7871 0.9449 0.051 Uiso 1 1 calc R . .
C21B C 0.9749(2) 0.6860(2) 0.93831(19) 0.0379(7) Uani 1 1 d . . .
H21B H 1.0186 0.6477 0.9701 0.046 Uiso 1 1 calc R . .
C22B C 0.8840(2) 0.66101(18) 0.90459(17) 0.0313(6) Uani 1 1 d . . .
C23B C 0.8196(2) 0.71731(17) 0.85739(16) 0.0301(6) Uani 1 1 d . . .
C24B C 0.7294(2) 0.67422(16) 0.82349(16) 0.0282(5) Uani 1 1 d . . .
H24B H 0.6616 0.7062 0.8374 0.034 Uiso 1 1 calc R . .
C25B C 0.7391(2) 0.58855(17) 0.86910(16) 0.0271(5) Uani 1 1 d . . .
C26B C 0.8409(2) 0.57799(18) 0.91232(16) 0.0301(6) Uani 1 1 d . . .
O27B O 0.87805(16) 0.51429(14) 0.94916(13) 0.0399(5) Uani 1 1 d . . .
C28B C 0.7448(2) 0.66606(17) 0.72986(17) 0.0291(5) Uani 1 1 d . . .
C29B C 0.8257(2) 0.6122(2) 0.69645(19) 0.0394(7) Uani 1 1 d . . .
H29B H 0.8690 0.5778 0.7321 0.047 Uiso 1 1 calc R . .
C30B C 0.8437(3) 0.6084(2) 0.6112(2) 0.0462(8) Uani 1 1 d . . .
H30B H 0.8988 0.5721 0.5888 0.055 Uiso 1 1 calc R . .
C31B C 0.7788(3) 0.6588(2) 0.56054(19) 0.0451(8) Uani 1 1 d . . .
C32B C 0.6984(3) 0.7130(2) 0.5906(2) 0.0457(8) Uani 1 1 d . . .
H32B H 0.6558 0.7473 0.5544 0.055 Uiso 1 1 calc R . .
C33B C 0.6814(2) 0.71593(19) 0.67614(19) 0.0373(6) Uani 1 1 d . . .
H33B H 0.6260 0.7523 0.6979 0.045 Uiso 1 1 calc R . .
F34B F 0.7966(2) 0.65430(17) 0.47696(12) 0.0713(7) Uani 1 1 d . . .
C1C C 0.1104(2) 0.51253(19) 0.8394(2) 0.0377(7) Uani 1 1 d . . .
H1C H 0.1103 0.5123 0.8976 0.045 Uiso 1 1 calc R . .
C2C C 0.0649(3) 0.4513(2) 0.7981(2) 0.0447(8) Uani 1 1 d . . .
H2C H 0.0313 0.4095 0.8286 0.054 Uiso 1 1 calc R . .
C3C C 0.0683(3) 0.4508(2) 0.7111(2) 0.0453(8) Uani 1 1 d . . .
H3C H 0.0389 0.4075 0.6840 0.054 Uiso 1 1 calc R . .
C4C C 0.1143(2) 0.51318(19) 0.6648(2) 0.0389(7) Uani 1 1 d . . .
H4C H 0.1162 0.5126 0.6065 0.047 Uiso 1 1 calc R . .
C5C C 0.1574(2) 0.57653(17) 0.70567(18) 0.0320(6) Uani 1 1 d . . .
C6C C 0.1566(2) 0.57481(17) 0.79196(17) 0.0308(6) Uani 1 1 d . . .
C7C C 0.2118(2) 0.64574(17) 0.82048(16) 0.0289(5) Uani 1 1 d . . .
C8C C 0.2478(2) 0.69299(16) 0.74350(15) 0.0259(5) Uani 1 1 d . . .
C9C C 0.2040(2) 0.65453(17) 0.66838(16) 0.0295(6) Uani 1 1 d . . .
H9C H 0.2606 0.6380 0.6274 0.035 Uiso 1 1 calc R . .
O10C O 0.22970(17) 0.66179(13) 0.89189(12) 0.0370(5) Uani 1 1 d . . .
C11C C 0.1183(2) 0.71244(17) 0.62789(16) 0.0295(6) Uani 1 1 d . . .
C12C C 0.0415(2) 0.75612(19) 0.67675(18) 0.0358(6) Uani 1 1 d . . .
H12C H 0.0461 0.7530 0.7348 0.043 Uiso 1 1 calc R . .
C13C C -0.0422(3) 0.8046(2) 0.6409(2) 0.0419(7) Uani 1 1 d . . .
H13C H -0.0939 0.8343 0.6740 0.050 Uiso 1 1 calc R . .
C14C C -0.0470(3) 0.8076(2) 0.5566(2) 0.0470(8) Uani 1 1 d . . .
C15C C 0.0262(3) 0.7664(3) 0.5061(2) 0.0512(9) Uani 1 1 d . . .
H15C H 0.0208 0.7701 0.4481 0.061 Uiso 1 1 calc R . .
C16C C 0.1090(3) 0.7191(2) 0.54267(18) 0.0420(7) Uani 1 1 d . . .
H16C H 0.1606 0.6905 0.5086 0.050 Uiso 1 1 calc R . .
F17C F -0.13031(18) 0.85365(17) 0.52292(15) 0.0763(8) Uani 1 1 d . . .
C18C C 0.5116(2) 0.88691(19) 0.8230(2) 0.0361(6) Uani 1 1 d . . .
H18C H 0.5148 0.8835 0.8811 0.043 Uiso 1 1 calc R . .
C19C C 0.5778(2) 0.9351(2) 0.7760(2) 0.0436(7) Uani 1 1 d . . .
H19C H 0.6275 0.9636 0.8029 0.052 Uiso 1 1 calc R . .
C20C C 0.5727(2) 0.9423(2) 0.6901(2) 0.0430(7) Uani 1 1 d . . .
H20C H 0.6166 0.9773 0.6600 0.052 Uiso 1 1 calc R . .
C21C C 0.5033(2) 0.89828(19) 0.64889(19) 0.0362(6) Uani 1 1 d . . .
H21C H 0.5001 0.9021 0.5907 0.043 Uiso 1 1 calc R . .
C22C C 0.4378(2) 0.84797(17) 0.69570(17) 0.0298(6) Uani 1 1 d . . .
C23C C 0.4403(2) 0.84371(17) 0.78194(17) 0.0295(6) Uani 1 1 d . . .
C24C C 0.3553(2) 0.79291(17) 0.81969(16) 0.0276(5) Uani 1 1 d . . .
H24C H 0.3856 0.7477 0.8579 0.033 Uiso 1 1 calc R . .
C25C C 0.3125(2) 0.75421(17) 0.74428(16) 0.0270(5) Uani 1 1 d . . .
C26C C 0.3621(2) 0.79214(17) 0.66724(16) 0.0294(6) Uani 1 1 d . . .
O27C O 0.34523(17) 0.77556(14) 0.59601(12) 0.0394(5) Uani 1 1 d . . .
C28C C 0.2758(2) 0.85332(17) 0.86636(16) 0.0281(5) Uani 1 1 d . . .
C29C C 0.2069(2) 0.91008(19) 0.82325(18) 0.0359(6) Uani 1 1 d . . .
H29C H 0.2042 0.9071 0.7653 0.043 Uiso 1 1 calc R . .
C30C C 0.1422(2) 0.9711(2) 0.8645(2) 0.0418(7) Uani 1 1 d . . .
H30C H 0.0953 1.0091 0.8353 0.050 Uiso 1 1 calc R . .
C31C C 0.1484(3) 0.9744(2) 0.9486(2) 0.0437(8) Uani 1 1 d . . .
C32C C 0.2122(3) 0.9193(2) 0.9937(2) 0.0518(9) Uani 1 1 d . . .
H32C H 0.2129 0.9220 1.0517 0.062 Uiso 1 1 calc R . .
C33C C 0.2764(3) 0.8589(2) 0.95172(19) 0.0453(8) Uani 1 1 d . . .
H33C H 0.3217 0.8205 0.9821 0.054 Uiso 1 1 calc R . .
F34C F 0.08868(18) 1.03733(14) 0.98833(16) 0.0676(7) Uani 1 1 d . . .

loop_
_atom_site_aniso_label
_atom_site_aniso_U_11
_atom_site_aniso_U_22
_atom_site_aniso_U_33
_atom_site_aniso_U_23
_atom_site_aniso_U_13
_atom_site_aniso_U_12
C1A 0.0463(17) 0.0310(14) 0.0346(15) -0.0049(12) -0.0085(13) 0.0019(12)
C2A 0.0508(19) 0.0306(15) 0.0490(19) -0.0074(13) -0.0106(15) -0.0059(13)
C3A 0.0429(17) 0.0343(16) 0.0489(18) 0.0038(13) -0.0106(14) -0.0082(13)
C4A 0.0348(15) 0.0316(14) 0.0372(15) 0.0017(12) -0.0031(12) -0.0001(12)
C5A 0.0342(14) 0.0273(13) 0.0245(13) 0.0037(10) -0.0071(10) 0.0013(11)
C6A 0.0366(15) 0.0277(13) 0.0258(13) -0.0014(10) -0.0062(11) 0.0041(11)
C7A 0.0381(15) 0.0312(14) 0.0216(12) -0.0027(10) -0.0005(11) 0.0009(11)
C8A 0.0314(13) 0.0303(13) 0.0218(12) -0.0014(10) 0.0005(10) 0.0027(11)
C9A 0.0314(14) 0.0278(13) 0.0258(13) -0.0018(10) -0.0002(10) 0.0013(10)
O10A 0.0434(12) 0.0418(12) 0.0337(11) -0.0095(9) 0.0092(9) 0.0011(9)
C11A 0.0284(13) 0.0299(13) 0.0267(13) -0.0037(10) 0.0013(10) -0.0039(10)
C12A 0.0390(16) 0.0430(16) 0.0283(14) -0.0035(12) 0.0021(12) 0.0076(13)
C13A 0.0386(16) 0.0502(18) 0.0325(15) 0.0021(13) -0.0058(12) 0.0010(14)
C14A 0.0429(17) 0.0547(19) 0.0225(13) -0.0031(12) -0.0034(12) -0.0110(14)
C15A 0.0427(17) 0.0488(18) 0.0306(15) -0.0126(13) 0.0100(12) -0.0105(14)
C16A 0.0298(14) 0.0365(15) 0.0335(15) -0.0059(11) 0.0030(11) 0.0004(11)
F17A 0.0700(14) 0.0908(17) 0.0250(9) -0.0025(10) -0.0075(9) -0.0068(12)
C18A 0.0414(17) 0.0524(19) 0.0403(17) 0.0086(14) -0.0020(13) -0.0132(15)
C19A 0.056(2) 0.057(2) 0.055(2) 0.0149(17) -0.0093(17) -0.0246(18)
C20A 0.068(2) 0.0381(18) 0.056(2) 0.0032(15) -0.0133(18) -0.0179(17)
C21A 0.058(2) 0.0355(16) 0.0455(18) -0.0032(13) -0.0081(15) -0.0075(15)
C22A 0.0443(17) 0.0334(15) 0.0321(15) -0.0010(11) -0.0046(12) -0.0042(13)
C23A 0.0377(15) 0.0397(16) 0.0295(14) 0.0056(12) -0.0051(11) -0.0083(12)
C24A 0.0361(15) 0.0369(15) 0.0225(13) -0.0016(11) 0.0005(11) -0.0014(12)
C25A 0.0334(14) 0.0325(14) 0.0212(12) -0.0015(10) 0.0000(10) -0.0006(11)
C26A 0.0376(15) 0.0330(14) 0.0301(14) -0.0036(11) -0.0018(11) 0.0000(12)
O27A 0.0423(12) 0.0388(12) 0.0468(13) -0.0115(10) 0.0080(10) 0.0015(9)
C28A 0.0335(14) 0.0363(15) 0.0268(13) -0.0016(11) -0.0004(11) -0.0056(12)
C29A 0.0442(18) 0.060(2) 0.0275(15) -0.0007(14) -0.0001(13) 0.0008(15)
C30A 0.052(2) 0.069(2) 0.0303(16) 0.0100(15) -0.0075(14) -0.0056(17)
C31A 0.0446(18) 0.0443(18) 0.0486(19) 0.0068(14) -0.0155(15) -0.0003(14)
C32A 0.0382(17) 0.0471(18) 0.0496(19) -0.0021(15) -0.0020(14) 0.0019(14)
C33A 0.0401(16) 0.0391(16) 0.0302(14) -0.0021(12) -0.0024(12) -0.0031(13)
F34A 0.0647(15) 0.0789(16) 0.0681(15) 0.0162(12) -0.0268(12) 0.0131(12)
C1B 0.0298(15) 0.0427(17) 0.0453(17) -0.0027(13) -0.0035(12) 0.0003(12)
C2B 0.0360(16) 0.0496(19) 0.0512(19) -0.0063(15) 0.0028(14) -0.0128(14)
C3B 0.050(2) 0.0404(18) 0.059(2) 0.0019(15) 0.0049(16) -0.0134(15)
C4B 0.0423(17) 0.0362(16) 0.0506(19) 0.0074(14) 0.0011(14) -0.0016(13)
C5B 0.0324(14) 0.0317(14) 0.0272(13) -0.0017(10) 0.0019(10) -0.0011(11)
C6B 0.0305(14) 0.0332(14) 0.0302(14) -0.0033(11) -0.0004(11) -0.0009(11)
C7B 0.0264(13) 0.0314(14) 0.0295(13) -0.0027(11) -0.0049(10) 0.0025(11)
C8B 0.0287(13) 0.0296(13) 0.0243(12) -0.0030(10) -0.0033(10) 0.0020(10)
C9B 0.0287(13) 0.0311(13) 0.0232(12) -0.0009(10) -0.0044(10) 0.0032(10)
O10B 0.0336(11) 0.0359(11) 0.0505(13) 0.0078(9) -0.0096(9) 0.0017(9)
C11B 0.0270(13) 0.0280(13) 0.0278(13) -0.0025(10) -0.0026(10) -0.0001(10)
C12B 0.0424(16) 0.0377(15) 0.0295(14) -0.0010(12) -0.0060(12) 0.0068(13)
C13B 0.0535(19) 0.0444(17) 0.0292(15) -0.0071(13) 0.0018(13) 0.0027(15)
C14B 0.0345(15) 0.0377(16) 0.0444(17) -0.0149(13) 0.0044(13) -0.0001(12)
C15B 0.0318(15) 0.0302(14) 0.0465(17) -0.0019(12) -0.0040(12) 0.0051(11)
C16B 0.0310(14) 0.0333(14) 0.0280(13) 0.0014(11) -0.0034(10) -0.0020(11)
F17B 0.0572(13) 0.0586(13) 0.0560(12) -0.0218(10) 0.0099(10) 0.0137(10)
C18B 0.0367(15) 0.0364(15) 0.0332(15) -0.0086(12) 0.0061(12) -0.0050(12)
C19B 0.0419(17) 0.0434(17) 0.0406(17) -0.0134(13) 0.0103(13) -0.0164(14)
C20B 0.0332(16) 0.0520(19) 0.0445(18) -0.0173(14) -0.0009(13) -0.0110(14)
C21B 0.0297(14) 0.0493(18) 0.0361(15) -0.0148(13) -0.0033(12) -0.0052(13)
C22B 0.0280(13) 0.0377(15) 0.0285(13) -0.0095(11) -0.0004(10) -0.0011(11)
C23B 0.0311(14) 0.0317(14) 0.0275(13) -0.0083(11) 0.0031(10) -0.0013(11)
C24B 0.0261(13) 0.0263(13) 0.0316(14) -0.0039(10) -0.0016(10) 0.0027(10)
C25B 0.0256(13) 0.0303(13) 0.0247(12) -0.0027(10) -0.0010(10) 0.0022(10)
C26B 0.0291(13) 0.0358(14) 0.0251(13) -0.0035(11) -0.0041(10) 0.0010(11)
O27B 0.0356(11) 0.0420(12) 0.0416(12) 0.0050(9) -0.0122(9) 0.0014(9)
C28B 0.0299(13) 0.0260(13) 0.0317(14) 0.0000(10) -0.0050(10) -0.0026(10)
C29B 0.0416(17) 0.0428(17) 0.0323(15) -0.0010(12) -0.0040(12) 0.0047(13)
C30B 0.0514(19) 0.0509(19) 0.0354(16) -0.0089(14) -0.0002(14) 0.0024(15)
C31B 0.055(2) 0.057(2) 0.0250(14) -0.0005(13) -0.0060(13) -0.0148(16)
C32B 0.0496(19) 0.0497(19) 0.0372(17) 0.0105(14) -0.0131(14) -0.0010(15)
C33B 0.0367(16) 0.0345(15) 0.0400(16) 0.0044(12) -0.0083(12) 0.0004(12)
F34B 0.0905(18) 0.0978(18) 0.0260(10) -0.0016(10) -0.0047(10) -0.0096(14)
C1C 0.0358(15) 0.0342(15) 0.0415(16) 0.0062(12) 0.0026(12) 0.0014(12)
C2C 0.0383(17) 0.0312(15) 0.064(2) 0.0054(14) 0.0014(15) -0.0033(13)
C3C 0.0421(18) 0.0337(16) 0.061(2) -0.0082(14) -0.0035(15) -0.0052(13)
C4C 0.0402(16) 0.0354(15) 0.0409(16) -0.0060(12) -0.0023(13) -0.0001(13)
C5C 0.0302(14) 0.0289(13) 0.0355(15) -0.0022(11) -0.0012(11) 0.0043(11)
C6C 0.0274(13) 0.0281(13) 0.0354(14) 0.0041(11) 0.0011(11) 0.0027(10)
C7C 0.0300(13) 0.0303(13) 0.0250(13) 0.0017(10) 0.0005(10) 0.0041(11)
C8C 0.0261(12) 0.0278(13) 0.0225(12) 0.0019(10) -0.0008(9) 0.0030(10)
C9C 0.0308(14) 0.0331(14) 0.0240(12) -0.0024(10) 0.0024(10) 0.0003(11)
O10C 0.0441(12) 0.0422(12) 0.0246(10) 0.0024(8) -0.0005(8) -0.0052(9)
C11C 0.0308(14) 0.0315(14) 0.0265(13) 0.0004(10) -0.0023(10) -0.0047(11)
C12C 0.0385(16) 0.0414(16) 0.0259(13) 0.0040(11) -0.0023(11) 0.0034(13)
C13C 0.0381(16) 0.0425(17) 0.0426(17) 0.0073(13) 0.0021(13) 0.0055(13)
C14C 0.0397(17) 0.055(2) 0.0460(18) 0.0224(15) -0.0149(14) -0.0051(15)
C15C 0.057(2) 0.071(2) 0.0266(15) 0.0101(15) -0.0125(14) -0.0060(18)
C16C 0.0463(18) 0.0547(19) 0.0246(14) -0.0004(13) -0.0024(12) -0.0023(15)
F17C 0.0525(13) 0.0983(19) 0.0736(16) 0.0454(14) -0.0221(11) 0.0083(12)
C18C 0.0314(15) 0.0350(15) 0.0417(16) -0.0035(12) -0.0064(12) 0.0010(12)
C19C 0.0340(16) 0.0371(16) 0.060(2) -0.0021(14) -0.0058(14) -0.0053(13)
C20C 0.0321(15) 0.0357(16) 0.061(2) 0.0071(14) 0.0033(14) -0.0058(13)
C21C 0.0342(15) 0.0361(15) 0.0369(15) 0.0063(12) 0.0034(12) -0.0001(12)
C22C 0.0267(13) 0.0306(13) 0.0309(14) 0.0024(11) 0.0007(10) 0.0018(11)
C23C 0.0261(13) 0.0281(13) 0.0333(14) 0.0011(10) -0.0039(10) 0.0039(10)
C24C 0.0286(13) 0.0314(13) 0.0221(12) 0.0027(10) -0.0030(10) 0.0002(10)
C25C 0.0280(13) 0.0284(13) 0.0233(12) 0.0019(10) -0.0014(10) 0.0038(10)
C26C 0.0276(13) 0.0322(14) 0.0268(13) 0.0022(10) 0.0012(10) 0.0033(11)
O27C 0.0469(12) 0.0488(12) 0.0232(10) 0.0009(9) -0.0006(8) -0.0089(10)
C28C 0.0321(14) 0.0286(13) 0.0239(12) -0.0006(10) 0.0000(10) -0.0039(11)
C29C 0.0382(16) 0.0387(16) 0.0294(14) -0.0003(12) 0.0013(11) 0.0028(12)
C30C 0.0356(16) 0.0353(16) 0.0528(19) -0.0026(13) 0.0071(14) 0.0032(13)
C31C 0.0428(17) 0.0354(16) 0.054(2) -0.0184(14) 0.0191(15) -0.0110(13)
C32C 0.067(2) 0.058(2) 0.0305(16) -0.0133(15) 0.0063(15) -0.0056(18)
C33C 0.059(2) 0.0491(19) 0.0274(15) -0.0035(13) -0.0034(14) 0.0014(16)
F34C 0.0634(14) 0.0523(12) 0.0876(17) -0.0357(12) 0.0343(12) -0.0092(10)

loop_
_atom_type_symbol
_atom_type_description
_atom_type_scat_dispersion_real
_atom_type_scat_dispersion_imag
_atom_type_scat_source
C C 0.0033 0.0016 'International Tables Vol C Tables 4.2.6.8 and 6.1.1.4'
H H 0.0000 0.0000 'International Tables Vol C Tables 4.2.6.8 and 6.1.1.4'
O O 0.0106 0.0060 'International Tables Vol C Tables 4.2.6.8 and 6.1.1.4'
F F 0.0171 0.0103 'International Tables Vol C Tables 4.2.6.8 and 6.1.1.4'

loop_
_geom_angle_atom_site_label_1
_geom_angle_atom_site_label_2
_geom_angle_atom_site_label_3
_geom_angle
_geom_angle_site_symmetry_1
_geom_angle_site_symmetry_3
_geom_angle_publ_flag
C2A C1A C6A 118.5(3) . . ?
C1A C2A C3A 120.1(3) . . ?
C4A C3A C2A 121.7(3) . . ?
C5A C4A C3A 117.8(3) . . ?
C4A C5A C6A 120.7(3) . . ?
C4A C5A C9A 128.0(3) . . ?
C6A C5A C9A 111.3(2) . . ?
C5A C6A C1A 121.1(3) . . ?
C5A C6A C7A 110.2(2) . . ?
C1A C6A C7A 128.6(3) . . ?
O10A C7A C6A 127.8(3) . . ?
O10A C7A C8A 126.1(3) . . ?
C6A C7A C8A 106.1(2) . . ?
C25A C8A C7A 124.3(2) . . ?
C25A C8A C9A 126.8(2) . . ?
C7A C8A C9A 108.8(2) . . ?
C8A C9A C5A 102.4(2) . . ?
C8A C9A C11A 110.4(2) . . ?
C5A C9A C11A 110.5(2) . . ?
C16A C11A C12A 118.5(3) . . ?
C16A C11A C9A 121.6(2) . . ?
C12A C11A C9A 119.9(2) . . ?
C13A C12A C11A 121.2(3) . . ?
C14A C13A C12A 117.9(3) . . ?
C15A C14A F17A 119.2(3) . . ?
C15A C14A C13A 123.0(3) . . ?
F17A C14A C13A 117.8(3) . . ?
C14A C15A C16A 118.6(3) . . ?
C11A C16A C15A 120.8(3) . . ?
C23A C18A C19A 118.2(3) . . ?
C18A C19A C20A 121.8(3) . . ?
C21A C20A C19A 119.8(3) . . ?
C20A C21A C22A 118.6(3) . . ?
C23A C22A C21A 121.2(3) . . ?
C23A C22A C26A 110.0(3) . . ?
C21A C22A C26A 128.8(3) . . ?
C18A C23A C22A 120.4(3) . . ?
C18A C23A C24A 127.7(3) . . ?
C22A C23A C24A 111.8(2) . . ?
C25A C24A C23A 102.1(2) . . ?
C25A C24A C28A 112.0(2) . . ?
C23A C24A C28A 111.4(2) . . ?
C8A C25A C26A 124.4(3) . . ?
C8A C25A C24A 126.5(2) . . ?
C26A C25A C24A 109.2(2) . . ?
O27A C26A C22A 127.6(3) . . ?
O27A C26A C25A 126.6(3) . . ?
C22A C26A C25A 105.8(2) . . ?
C33A C28A C29A 118.9(3) . . ?
C33A C28A C24A 120.5(2) . . ?
C29A C28A C24A 120.6(3) . . ?
C30A C29A C28A 120.5(3) . . ?
C31A C30A C29A 118.5(3) . . ?
C32A C31A C30A 122.9(3) . . ?
C32A C31A F34A 118.9(3) . . ?
C30A C31A F34A 118.2(3) . . ?
C31A C32A C33A 118.8(3) . . ?
C28A C33A C32A 120.4(3) . . ?
C2B C1B C6B 118.6(3) . . ?
C1B C2B C3B 120.2(3) . . ?
C4B C3B C2B 121.0(3) . . ?
C5B C4B C3B 119.0(3) . . ?
C4B C5B C6B 120.1(3) . . ?
C4B C5B C9B 127.9(3) . . ?
C6B C5B C9B 112.0(2) . . ?
C5B C6B C1B 121.1(3) . . ?
C5B C6B C7B 109.9(2) . . ?
C1B C6B C7B 129.0(3) . . ?
O10B C7B C6B 127.2(3) . . ?
O10B C7B C8B 126.7(3) . . ?
C6B C7B C8B 106.0(2) . . ?
C25B C8B C7B 125.1(2) . . ?
C25B C8B C9B 125.7(2) . . ?
C7B C8B C9B 109.1(2) . . ?
C8B C9B C5B 102.5(2) . . ?
C8B C9B C11B 111.7(2) . . ?
C5B C9B C11B 111.7(2) . . ?
C16B C11B C12B 118.7(2) . . ?
C16B C11B C9B 120.3(2) . . ?
C12B C11B C9B 121.0(2) . . ?
C13B C12B C11B 120.8(3) . . ?
C14B C13B C12B 118.4(3) . . ?
C13B C14B C15B 123.2(3) . . ?
C13B C14B F17B 118.2(3) . . ?
C15B C14B F17B 118.6(3) . . ?
C14B C15B C16B 118.3(3) . . ?
C11B C16B C15B 120.6(3) . . ?
C23B C18B C19B 117.8(3) . . ?
C20B C19B C18B 121.7(3) . . ?
C21B C20B C19B 120.4(3) . . ?
C20B C21B C22B 118.1(3) . . ?
C23B C22B C21B 121.1(3) . . ?
C23B C22B C26B 110.2(2) . . ?
C21B C22B C26B 128.7(3) . . ?
C18B C23B C22B 120.9(3) . . ?
C18B C23B C24B 127.6(3) . . ?
C22B C23B C24B 111.5(2) . . ?
C25B C24B C23B 102.2(2) . . ?
C25B C24B C28B 112.2(2) . . ?
C23B C24B C28B 109.6(2) . . ?
C8B C25B C26B 123.9(2) . . ?
C8B C25B C24B 126.9(2) . . ?
C26B C25B C24B 109.0(2) . . ?
O27B C26B C22B 127.3(3) . . ?
O27B C26B C25B 126.7(3) . . ?
C22B C26B C25B 106.0(2) . . ?
C33B C28B C29B 118.5(3) . . ?
C33B C28B C24B 120.4(3) . . ?
C29B C28B C24B 121.0(2) . . ?
C28B C29B C30B 121.1(3) . . ?
C31B C30B C29B 118.3(3) . . ?
F34B C31B C32B 119.3(3) . . ?
F34B C31B C30B 117.9(3) . . ?
C32B C31B C30B 122.7(3) . . ?
C31B C32B C33B 118.2(3) . . ?
C28B C33B C32B 121.1(3) . . ?
C2C C1C C6C 117.8(3) . . ?
C1C C2C C3C 120.6(3) . . ?
C4C C3C C2C 120.9(3) . . ?
C3C C4C C5C 118.9(3) . . ?
C4C C5C C6C 119.7(3) . . ?
C4C C5C C9C 128.1(3) . . ?
C6C C5C C9C 112.1(2) . . ?
C5C C6C C1C 122.0(3) . . ?
C5C C6C C7C 109.4(2) . . ?
C1C C6C C7C 128.5(3) . . ?
O10C C7C C6C 127.4(3) . . ?
O10C C7C C8C 125.9(3) . . ?
C6C C7C C8C 106.6(2) . . ?
C25C C8C C7C 123.7(2) . . ?
C25C C8C C9C 127.8(2) . . ?
C7C C8C C9C 108.4(2) . . ?
C5C C9C C11C 109.1(2) . . ?
C5C C9C C8C 102.7(2) . . ?
C11C C9C C8C 113.1(2) . . ?
C16C C11C C12C 117.8(3) . . ?
C16C C11C C9C 122.1(3) . . ?
C12C C11C C9C 120.0(2) . . ?
C11C C12C C13C 121.0(3) . . ?
C14C C13C C12C 118.2(3) . . ?
F17C C14C C15C 119.5(3) . . ?
F17C C14C C13C 117.4(3) . . ?
C15C C14C C13C 123.1(3) . . ?
C14C C15C C16C 117.9(3) . . ?
C15C C16C C11C 122.1(3) . . ?
C19C C18C C23C 118.3(3) . . ?
C18C C19C C20C 121.6(3) . . ?
C21C C20C C19C 120.3(3) . . ?
C20C C21C C22C 118.4(3) . . ?
C23C C22C C21C 121.1(3) . . ?
C23C C22C C26C 109.8(2) . . ?
C21C C22C C26C 129.1(3) . . ?
C18C C23C C22C 120.2(3) . . ?
C18C C23C C24C 127.9(3) . . ?
C22C C23C C24C 111.8(2) . . ?
C23C C24C C25C 102.7(2) . . ?
C23C C24C C28C 108.6(2) . . ?
C25C C24C C28C 114.2(2) . . ?
C8C C25C C26C 123.9(2) . . ?
C8C C25C C24C 127.5(2) . . ?
C26C C25C C24C 108.4(2) . . ?
O27C C26C C22C 127.6(3) . . ?
O27C C26C C25C 125.9(3) . . ?
C22C C26C C25C 106.5(2) . . ?
C33C C28C C29C 117.8(3) . . ?
C33C C28C C24C 121.4(3) . . ?
C29C C28C C24C 120.6(2) . . ?
C30C C29C C28C 121.0(3) . . ?
C31C C30C C29C 118.3(3) . . ?
C32C C31C C30C 123.1(3) . . ?
C32C C31C F34C 118.9(3) . . ?
C30C C31C F34C 118.1(3) . . ?
C31C C32C C33C 118.0(3) . . ?
C32C C33C C28C 121.8(3) . . ?

loop_
_geom_bond_atom_site_label_1
_geom_bond_atom_site_label_2
_geom_bond_distance
_geom_bond_site_symmetry_2
_geom_bond_publ_flag
C1A C2A 1.379(5) . ?
C1A C6A 1.393(4) . ?
C2A C3A 1.391(5) . ?
C3A C4A 1.391(4) . ?
C4A C5A 1.383(4) . ?
C5A C6A 1.389(4) . ?
C5A C9A 1.524(4) . ?
C6A C7A 1.469(4) . ?
C7A O10A 1.220(3) . ?
C7A C8A 1.499(4) . ?
C8A C25A 1.344(4) . ?
C8A C9A 1.517(4) . ?
C9A C11A 1.524(4) . ?
C11A C16A 1.388(4) . ?
C11A C12A 1.394(4) . ?
C12A C13A 1.388(4) . ?
C13A C14A 1.373(4) . ?
C14A C15A 1.361(5) . ?
C14A F17A 1.366(3) . ?
C15A C16A 1.389(4) . ?
C18A C23A 1.388(4) . ?
C18A C19A 1.388(5) . ?
C19A C20A 1.393(6) . ?
C20A C21A 1.387(5) . ?
C21A C22A 1.397(4) . ?
C22A C23A 1.388(4) . ?
C22A C26A 1.473(4) . ?
C23A C24A 1.526(4) . ?
C24A C25A 1.516(4) . ?
C24A C28A 1.528(4) . ?
C25A C26A 1.503(4) . ?
C26A O27A 1.212(4) . ?
C28A C33A 1.387(4) . ?
C28A C29A 1.396(4) . ?
C29A C30A 1.389(5) . ?
C30A C31A 1.364(5) . ?
C31A C32A 1.358(5) . ?
C31A F34A 1.368(4) . ?
C32A C33A 1.392(4) . ?
C1B C2B 1.378(5) . ?
C1B C6B 1.395(4) . ?
C2B C3B 1.394(5) . ?
C3B C4B 1.382(5) . ?
C4B C5B 1.381(4) . ?
C5B C6B 1.386(4) . ?
C5B C9B 1.519(4) . ?
C6B C7B 1.477(4) . ?
C7B O10B 1.220(3) . ?
C7B C8B 1.501(4) . ?
C8B C25B 1.342(4) . ?
C8B C9B 1.517(4) . ?
C9B C11B 1.525(4) . ?
C11B C16B 1.390(4) . ?
C11B C12B 1.396(4) . ?
C12B C13B 1.387(4) . ?
C13B C14B 1.361(5) . ?
C14B C15B 1.366(4) . ?
C14B F17B 1.368(3) . ?
C15B C16B 1.392(4) . ?
C18B C23B 1.384(4) . ?
C18B C19B 1.393(4) . ?
C19B C20B 1.391(5) . ?
C20B C21B 1.383(5) . ?
C21B C22B 1.401(4) . ?
C22B C23B 1.386(4) . ?
C22B C26B 1.472(4) . ?
C23B C24B 1.524(4) . ?
C24B C25B 1.518(4) . ?
C24B C28B 1.525(4) . ?
C25B C26B 1.497(4) . ?
C26B O27B 1.221(3) . ?
C28B C33B 1.388(4) . ?
C28B C29B 1.389(4) . ?
C29B C30B 1.389(4) . ?
C30B C31B 1.372(5) . ?
C31B F34B 1.363(4) . ?
C31B C32B 1.367(5) . ?
C32B C33B 1.392(4) . ?
C1C C2C 1.376(5) . ?
C1C C6C 1.391(4) . ?
C2C C3C 1.403(5) . ?
C3C C4C 1.382(5) . ?
C4C C5C 1.385(4) . ?
C5C C6C 1.391(4) . ?
C5C C9C 1.518(4) . ?
C6C C7C 1.476(4) . ?
C7C O10C 1.222(3) . ?
C7C C8C 1.510(4) . ?
C8C C25C 1.334(4) . ?
C8C C9C 1.521(4) . ?
C9C C11C 1.519(4) . ?
C11C C16C 1.384(4) . ?
C11C C12C 1.389(4) . ?
C12C C13C 1.394(4) . ?
C13C C14C 1.362(5) . ?
C14C F17C 1.358(4) . ?
C14C C15C 1.359(5) . ?
C15C C16C 1.382(5) . ?
C18C C19C 1.385(4) . ?
C18C C23C 1.390(4) . ?
C19C C20C 1.390(5) . ?
C20C C21C 1.382(4) . ?
C21C C22C 1.397(4) . ?
C22C C23C 1.392(4) . ?
C22C C26C 1.468(4) . ?
C23C C24C 1.515(4) . ?
C24C C25C 1.521(4) . ?
C24C C28C 1.530(4) . ?
C25C C26C 1.510(4) . ?
C26C O27C 1.218(3) . ?
C28C C33C 1.383(4) . ?
C28C C29C 1.389(4) . ?
C29C C30C 1.387(4) . ?
C30C C31C 1.364(5) . ?
C31C C32C 1.353(5) . ?
C31C F34C 1.364(3) . ?
C32C C33C 1.383(5) . ?
